data_7135541
loop_
_publ_author_name
'Barik, Dinabandhu'
'Panigrahi, Pritishree'
'Manna, Supriya'
'Chakraborty, Nikita'
'Phouzder, Anushka'
'Patel, Bhisma K.'

_publ_section_title
;
 DABCO-directed EDA-complex mediated regioselective C4-sulfonylation of
 quinoline <i>N</i>-oxide.
;
_journal_issue 9
_journal_name_full 'Chemical communications (Cambridge, England)'
_journal_page_first 3037
_journal_page_last 3040
_journal_paper_doi 10.1039/d5cc06699a
_journal_volume 62
_journal_year 2026
_chemical_formula_moiety 'C17 H15 N O3 S'
_chemical_formula_sum 'C17 H15 N O3 S'
_chemical_formula_weight 313.36
_space_group_crystal_system monoclinic
_space_group_IT_number 15
_space_group_name_Hall '-C 2yc'
_space_group_name_H-M_alt 'C 1 2/c 1'
_atom_sites_solution_hydrogens geom
_atom_sites_solution_primary direct
_audit_creation_date 2025-06-18
_audit_creation_method
;
Olex2 1.5
(compiled 2024.02.16 svn.r378c4104 for OlexSys, GUI svn.r6928)
;
_audit_update_record
;
2025-11-19 deposited with the CCDC.	2026-01-02 downloaded from the CCDC.
;
_cell_angle_alpha 90
_cell_angle_beta 126.765(17)
_cell_angle_gamma 90
_cell_formula_units_Z 8
_cell_length_a 26.510(10)
_cell_length_b 8.002(3)
_cell_length_c 18.352(8)
_cell_measurement_reflns_used 9985
_cell_measurement_temperature 298(2)
_cell_measurement_theta_max 25.07
_cell_measurement_theta_min 3.11
_cell_volume 3119(2)
_computing_cell_refinement 'SAINT V8.40B (?, 2016)'
_computing_data_reduction 'SAINT V8.40B (?, 2016)'
_computing_molecular_graphics 'Olex2 1.5 (Dolomanov et al., 2009)'
_computing_publication_material 'Olex2 1.5 (Dolomanov et al., 2009)'
_computing_structure_refinement 'XL  (Sheldrick, 2008)'
_computing_structure_solution 'SHELXS-1997  (Sheldrick, 2008)'
_diffrn_ambient_temperature 298.00
_diffrn_measured_fraction_theta_full 0.965
_diffrn_measured_fraction_theta_max 0.965
_diffrn_measurement_device_type 'Bruker APEX-II CCD'
_diffrn_measurement_method '\f and \w scans'
_diffrn_radiation_type MoK\a
_diffrn_radiation_wavelength 0.71073
_diffrn_reflns_av_R_equivalents 0.0321
_diffrn_reflns_av_unetI/netI 0.0126
_diffrn_reflns_Laue_measured_fraction_full 0.965
_diffrn_reflns_Laue_measured_fraction_max 0.965
_diffrn_reflns_limit_h_max 31
_diffrn_reflns_limit_h_min -31
_diffrn_reflns_limit_k_max 9
_diffrn_reflns_limit_k_min -9
_diffrn_reflns_limit_l_max 21
_diffrn_reflns_limit_l_min -21
_diffrn_reflns_number 33183
_diffrn_reflns_point_group_measured_fraction_full 0.965
_diffrn_reflns_point_group_measured_fraction_max 0.965
_diffrn_reflns_theta_full 24.732
_diffrn_reflns_theta_max 24.732
_diffrn_reflns_theta_min 3.450
_diffrn_source_current 1.4
_diffrn_source_power 0.07
_diffrn_source_voltage 50.0
_diffrn_standards_number 0
_exptl_absorpt_coefficient_mu 0.219
_exptl_absorpt_correction_T_max 0.7452
_exptl_absorpt_correction_T_min 0.6928
_exptl_absorpt_correction_type none
_exptl_absorpt_process_details
;
SADABS-2016/2 (Bruker,2016/2) was used for absorption correction.
wR2(int) was 0.1112 before and 0.0468 after correction.
The Ratio of minimum to maximum transmission is 0.9297.
The \l/2 correction factor is Not present.
;
_exptl_crystal_colour Yellow
_exptl_crystal_density_diffrn 1.335
_exptl_crystal_description Block
_exptl_crystal_F_000 1312
_refine_diff_density_max 0.201
_refine_diff_density_min -0.208
_refine_diff_density_rms 0.029
_refine_ls_extinction_method none
_refine_ls_goodness_of_fit_ref 1.051
_refine_ls_hydrogen_treatment constr
_refine_ls_matrix_type full
_refine_ls_number_parameters 201
_refine_ls_number_reflns 2584
_refine_ls_number_restraints 0
_refine_ls_restrained_S_all 1.051
_refine_ls_R_factor_all 0.0394
_refine_ls_R_factor_gt 0.0342
_refine_ls_shift/su_max 0.001
_refine_ls_shift/su_mean 0.000
_refine_ls_structure_factor_coef Fsqd
_refine_ls_weighting_details 'w=1/[\s^2^(Fo^2^)+(0.0478P)^2^+1.7423P] where P=(Fo^2^+2Fc^2^)/3'
_refine_ls_weighting_scheme calc
_refine_ls_wR_factor_gt 0.0879
_refine_ls_wR_factor_ref 0.0952
_reflns_Friedel_coverage 0.000
_reflns_number_gt 2301
_reflns_number_total 2584
_reflns_threshold_expression 'I > 2\s(I)'
_cod_data_source_file d5cc06699a2.cif
_cod_data_source_block dbb_p1_me_0ma_a
_cod_database_code 7135541
_shelx_shelxl_version_number 2019/1
_shelx_space_group_comment
;
The symmetry employed for this shelxl refinement is uniquely defined
by the following loop, which should always be used as a source of
symmetry information in preference to the above space-group names.
They are only intended as comments.
;
_olex2_refinement_description
;
1. Fixed Uiso
 At 1.2 times of:
  All C(H) groups
 At 1.5 times of:
  All C(H,H,H) groups
2.a Aromatic/amide H refined with riding coordinates:
 C1(H1), C9(H9), C12(H12), C13(H13), C15(H15), C16(H16), C2(H2), C6(H6), C7(H7)
2.b Idealised Me refined as rotating group:
 C10(H10A,H10B,H10C), C17(H17A,H17B,H17C)
;
_smtbx_masks_void_probe_radius 1.2
_smtbx_masks_void_truncation_radius 1.2
_olex2_submission_special_instructions 'No special instructions were received'

loop_
_space_group_symop_operation_xyz
'x, y, z'
'-x, y, -z+1/2'
'x+1/2, y+1/2, z'
'-x+1/2, y+1/2, -z+1/2'
'-x, -y, -z'
'x, -y, z-1/2'
'-x+1/2, -y+1/2, -z'
'x+1/2, -y+1/2, z-1/2'

loop_
_atom_site_label
_atom_site_type_symbol
_atom_site_fract_x
_atom_site_fract_y
_atom_site_fract_z
_atom_site_U_iso_or_equiv
_atom_site_adp_type
_atom_site_occupancy
_atom_site_site_symmetry_order
_atom_site_calc_flag
_atom_site_refinement_flags_posn
_atom_site_refinement_flags_adp
_atom_site_refinement_flags_occupancy
_atom_site_disorder_assembly
_atom_site_disorder_group
O1 O 0.89674(5) 0.1780(2) 0.68147(10) 0.0760(4) Uani 1 1 d . . . . .
O2 O 0.68236(6) 0.2667(2) 0.72949(8) 0.0721(4) Uani 1 1 d . . . . .
S1 S 0.66183(2) 0.20146(5) 0.64308(3) 0.05031(16) Uani 1 1 d . . . . .
O3 O 0.63110(6) 0.04208(16) 0.61489(9) 0.0663(4) Uani 1 1 d . . . . .
N1 N 0.84365(6) 0.18476(17) 0.66981(9) 0.0523(3) Uani 1 1 d . . . . .
C1 C 0.83888(8) 0.2673(2) 0.72828(11) 0.0571(4) Uani 1 1 d . . . . .
H1 H 0.873828 0.322954 0.777029 0.069 Uiso 1 1 calc R U . . .
C8 C 0.68806(7) -0.05360(19) 0.44132(10) 0.0469(4) Uani 1 1 d . . . . .
C9 C 0.68204(7) 0.02471(19) 0.50243(10) 0.0450(3) Uani 1 1 d . . . . .
H9 H 0.642998 0.024053 0.491638 0.054 Uiso 1 1 calc R U . . .
C10 C 0.63312(8) -0.1380(2) 0.35823(12) 0.0606(4) Uani 1 1 d . . . . .
H10A H 0.642527 -0.157993 0.315938 0.091 Uiso 1 1 calc R U . . .
H10B H 0.596641 -0.067710 0.330374 0.091 Uiso 1 1 calc R U . . .
H10C H 0.625001 -0.242542 0.375126 0.091 Uiso 1 1 calc R U . . .
C11 C 0.61227(7) 0.3502(2) 0.55921(10) 0.0460(4) Uani 1 1 d . . . . .
C12 C 0.56036(8) 0.3019(2) 0.47453(12) 0.0588(4) Uani 1 1 d . . . . .
H12 H 0.551290 0.189264 0.459922 0.071 Uiso 1 1 calc R U . . .
C13 C 0.52205(8) 0.4235(3) 0.41175(13) 0.0713(5) Uani 1 1 d . . . . .
H13 H 0.487087 0.391513 0.354385 0.086 Uiso 1 1 calc R U . . .
C14 C 0.53431(9) 0.5911(3) 0.43197(14) 0.0680(5) Uani 1 1 d . . . . .
C15 C 0.58677(10) 0.6358(2) 0.51661(15) 0.0705(5) Uani 1 1 d . . . . .
H15 H 0.596049 0.748417 0.530987 0.085 Uiso 1 1 calc R U . . .
C16 C 0.62580(8) 0.5173(2) 0.58044(12) 0.0583(4) Uani 1 1 d . . . . .
H16 H 0.661039 0.549663 0.637481 0.070 Uiso 1 1 calc R U . . .
C17 C 0.49102(13) 0.7193(4) 0.3622(2) 0.1175(11) Uani 1 1 d . . . . .
H17A H 0.492301 0.819190 0.392217 0.176 Uiso 1 1 calc R U . . .
H17B H 0.448822 0.676309 0.324883 0.176 Uiso 1 1 calc R U . . .
H17C H 0.504240 0.744400 0.324805 0.176 Uiso 1 1 calc R U . . .
C2 C 0.78249(8) 0.2716(2) 0.71760(10) 0.0523(4) Uani 1 1 d . . . . .
H2 H 0.780260 0.329714 0.759474 0.063 Uiso 1 1 calc R U . . .
C3 C 0.73026(7) 0.19193(19) 0.64669(10) 0.0448(4) Uani 1 1 d . . . . .
C4 C 0.73279(6) 0.10588(17) 0.58076(9) 0.0410(3) Uani 1 1 d . . . . .
C5 C 0.79133(6) 0.10436(18) 0.59413(10) 0.0443(3) Uani 1 1 d . . . . .
C6 C 0.79790(7) 0.0247(2) 0.53260(11) 0.0510(4) Uani 1 1 d . . . . .
H6 H 0.836631 0.024322 0.542442 0.061 Uiso 1 1 calc R U . . .
C7 C 0.74731(8) -0.0525(2) 0.45805(11) 0.0519(4) Uani 1 1 d . . . . .
H7 H 0.751994 -0.105658 0.417351 0.062 Uiso 1 1 calc R U . . .

loop_
_atom_site_aniso_label
_atom_site_aniso_U_11
_atom_site_aniso_U_22
_atom_site_aniso_U_33
_atom_site_aniso_U_23
_atom_site_aniso_U_13
_atom_site_aniso_U_12
O1 0.0386(6) 0.1002(10) 0.0797(9) 0.0044(8) 0.0303(6) -0.0005(6)
O2 0.0775(8) 0.1012(10) 0.0498(7) 0.0068(7) 0.0446(7) 0.0097(7)
S1 0.0553(3) 0.0574(3) 0.0488(2) 0.00758(17) 0.0368(2) 0.00401(17)
O3 0.0732(8) 0.0575(7) 0.0880(9) 0.0125(6) 0.0589(7) -0.0012(6)
N1 0.0384(7) 0.0586(8) 0.0493(7) 0.0115(6) 0.0205(6) 0.0028(6)
C1 0.0477(9) 0.0618(10) 0.0437(8) 0.0051(7) 0.0177(7) -0.0031(7)
C8 0.0522(8) 0.0418(8) 0.0470(8) 0.0055(6) 0.0298(7) 0.0042(6)
C9 0.0407(7) 0.0464(8) 0.0480(8) 0.0068(6) 0.0266(7) 0.0037(6)
C10 0.0629(10) 0.0601(10) 0.0548(9) -0.0059(8) 0.0331(8) -0.0029(8)
C11 0.0462(8) 0.0526(9) 0.0483(8) -0.0006(7) 0.0331(7) 0.0017(7)
C12 0.0477(9) 0.0645(11) 0.0566(10) -0.0064(8) 0.0271(8) -0.0031(8)
C13 0.0450(9) 0.1009(16) 0.0556(10) 0.0053(10) 0.0234(8) 0.0044(10)
C14 0.0574(10) 0.0811(14) 0.0802(13) 0.0265(11) 0.0490(10) 0.0188(10)
C15 0.0786(13) 0.0541(10) 0.0913(14) 0.0074(10) 0.0575(12) 0.0092(9)
C16 0.0602(10) 0.0555(10) 0.0567(9) -0.0068(8) 0.0336(8) 0.0007(8)
C17 0.0878(16) 0.143(3) 0.136(2) 0.078(2) 0.0744(18) 0.0490(17)
C2 0.0538(9) 0.0545(9) 0.0404(8) 0.0041(7) 0.0239(7) 0.0007(7)
C3 0.0455(8) 0.0475(8) 0.0405(7) 0.0109(6) 0.0253(7) 0.0061(6)
C4 0.0416(7) 0.0395(7) 0.0412(7) 0.0111(6) 0.0244(6) 0.0062(6)
C5 0.0397(7) 0.0441(8) 0.0459(8) 0.0146(6) 0.0239(6) 0.0081(6)
C6 0.0477(8) 0.0526(9) 0.0596(9) 0.0139(7) 0.0357(8) 0.0103(7)
C7 0.0604(9) 0.0486(9) 0.0559(9) 0.0086(7) 0.0398(8) 0.0115(7)

loop_
_atom_type_symbol
_atom_type_description
_atom_type_scat_dispersion_real
_atom_type_scat_dispersion_imag
_atom_type_scat_source
C C 0.0033 0.0016 'International Tables Vol C Tables 4.2.6.8 and 6.1.1.4'
H H 0.0000 0.0000 'International Tables Vol C Tables 4.2.6.8 and 6.1.1.4'
N N 0.0061 0.0033 'International Tables Vol C Tables 4.2.6.8 and 6.1.1.4'
O O 0.0106 0.0060 'International Tables Vol C Tables 4.2.6.8 and 6.1.1.4'
S S 0.1246 0.1234 'International Tables Vol C Tables 4.2.6.8 and 6.1.1.4'

loop_
_geom_angle_atom_site_label_1
_geom_angle_atom_site_label_2
_geom_angle_atom_site_label_3
_geom_angle
_geom_angle_site_symmetry_1
_geom_angle_site_symmetry_3
_geom_angle_publ_flag
O2 S1 O3 118.77(8) . . ?
O2 S1 C11 108.19(8) . . ?
O2 S1 C3 105.75(8) . . ?
O3 S1 C11 108.72(8) . . ?
O3 S1 C3 108.82(8) . . ?
C11 S1 C3 105.85(7) . . ?
O1 N1 C1 120.52(14) . . ?
O1 N1 C5 118.63(14) . . ?
C1 N1 C5 120.84(14) . . ?
N1 C1 H1 119.5 . . ?
N1 C1 C2 120.91(16) . . ?
C2 C1 H1 119.5 . . ?
C9 C8 C10 121.27(15) . . ?
C9 C8 C7 118.57(14) . . ?
C7 C8 C10 120.15(15) . . ?
C8 C9 H9 118.8 . . ?
C8 C9 C4 122.44(14) . . ?
C4 C9 H9 118.8 . . ?
C8 C10 H10A 109.5 . . ?
C8 C10 H10B 109.5 . . ?
C8 C10 H10C 109.5 . . ?
H10A C10 H10B 109.5 . . ?
H10A C10 H10C 109.5 . . ?
H10B C10 H10C 109.5 . . ?
C12 C11 S1 121.07(13) . . ?
C12 C11 C16 120.40(16) . . ?
C16 C11 S1 118.52(13) . . ?
C11 C12 H12 120.6 . . ?
C11 C12 C13 118.88(18) . . ?
C13 C12 H12 120.6 . . ?
C12 C13 H13 119.2 . . ?
C14 C13 C12 121.62(18) . . ?
C14 C13 H13 119.2 . . ?
C13 C14 C17 119.9(2) . . ?
C15 C14 C13 118.29(18) . . ?
C15 C14 C17 121.8(2) . . ?
C14 C15 H15 119.3 . . ?
C14 C15 C16 121.33(19) . . ?
C16 C15 H15 119.3 . . ?
C11 C16 H16 120.3 . . ?
C15 C16 C11 119.47(17) . . ?
C15 C16 H16 120.3 . . ?
C14 C17 H17A 109.5 . . ?
C14 C17 H17B 109.5 . . ?
C14 C17 H17C 109.5 . . ?
H17A C17 H17B 109.5 . . ?
H17A C17 H17C 109.5 . . ?
H17B C17 H17C 109.5 . . ?
C1 C2 H2 119.5 . . ?
C3 C2 C1 121.08(16) . . ?
C3 C2 H2 119.5 . . ?
C2 C3 S1 116.51(13) . . ?
C2 C3 C4 119.86(15) . . ?
C4 C3 S1 123.62(11) . . ?
C9 C4 C3 125.91(13) . . ?
C9 C4 C5 116.78(14) . . ?
C5 C4 C3 117.31(14) . . ?
N1 C5 C4 119.95(14) . . ?
C6 C5 N1 118.89(14) . . ?
C6 C5 C4 121.15(14) . . ?
C5 C6 H6 120.2 . . ?
C7 C6 C5 119.69(15) . . ?
C7 C6 H6 120.2 . . ?
C8 C7 H7 119.3 . . ?
C6 C7 C8 121.37(15) . . ?
C6 C7 H7 119.3 . . ?

loop_
_geom_bond_atom_site_label_1
_geom_bond_atom_site_label_2
_geom_bond_distance
_geom_bond_site_symmetry_2
_geom_bond_publ_flag
O1 N1 1.2919(19) . ?
O2 S1 1.4319(15) . ?
S1 O3 1.4329(14) . ?
S1 C11 1.7581(17) . ?
S1 C3 1.7766(17) . ?
N1 C1 1.329(2) . ?
N1 C5 1.400(2) . ?
C1 H1 0.9300 . ?
C1 C2 1.387(3) . ?
C8 C9 1.375(2) . ?
C8 C10 1.498(2) . ?
C8 C7 1.409(2) . ?
C9 H9 0.9300 . ?
C9 C4 1.408(2) . ?
C10 H10A 0.9600 . ?
C10 H10B 0.9600 . ?
C10 H10C 0.9600 . ?
C11 C12 1.378(2) . ?
C11 C16 1.379(2) . ?
C12 H12 0.9300 . ?
C12 C13 1.380(3) . ?
C13 H13 0.9300 . ?
C13 C14 1.377(3) . ?
C14 C15 1.374(3) . ?
C14 C17 1.500(3) . ?
C15 H15 0.9300 . ?
C15 C16 1.375(3) . ?
C16 H16 0.9300 . ?
C17 H17A 0.9600 . ?
C17 H17B 0.9600 . ?
C17 H17C 0.9600 . ?
C2 H2 0.9300 . ?
C2 C3 1.364(2) . ?
C3 C4 1.428(2) . ?
C4 C5 1.419(2) . ?
C5 C6 1.396(2) . ?
C6 H6 0.9300 . ?
C6 C7 1.362(2) . ?
C7 H7 0.9300 . ?

loop_
_geom_torsion_atom_site_label_1
_geom_torsion_atom_site_label_2
_geom_torsion_atom_site_label_3
_geom_torsion_atom_site_label_4
_geom_torsion
_geom_torsion_site_symmetry_1
_geom_torsion_site_symmetry_2
_geom_torsion_site_symmetry_3
_geom_torsion_site_symmetry_4
_geom_torsion_publ_flag
O1 N1 C1 C2 -178.32(15) . . . . ?
O1 N1 C5 C4 178.38(13) . . . . ?
O1 N1 C5 C6 -2.1(2) . . . . ?
O2 S1 C11 C12 -143.17(14) . . . . ?
O2 S1 C11 C16 35.72(15) . . . . ?
O2 S1 C3 C2 -11.44(14) . . . . ?
O2 S1 C3 C4 168.11(12) . . . . ?
S1 C11 C12 C13 178.45(13) . . . . ?
S1 C11 C16 C15 -178.40(14) . . . . ?
S1 C3 C4 C9 3.3(2) . . . . ?
S1 C3 C4 C5 -177.97(10) . . . . ?
O3 S1 C11 C12 -12.91(15) . . . . ?
O3 S1 C11 C16 165.98(13) . . . . ?
O3 S1 C3 C2 -140.08(12) . . . . ?
O3 S1 C3 C4 39.47(14) . . . . ?
N1 C1 C2 C3 -0.3(3) . . . . ?
N1 C5 C6 C7 -179.26(14) . . . . ?
C1 N1 C5 C4 -2.0(2) . . . . ?
C1 N1 C5 C6 177.53(14) . . . . ?
C1 C2 C3 S1 177.98(13) . . . . ?
C1 C2 C3 C4 -1.6(2) . . . . ?
C8 C9 C4 C3 179.04(14) . . . . ?
C8 C9 C4 C5 0.3(2) . . . . ?
C9 C8 C7 C6 -0.4(2) . . . . ?
C9 C4 C5 N1 179.04(13) . . . . ?
C9 C4 C5 C6 -0.5(2) . . . . ?
C10 C8 C9 C4 -179.60(14) . . . . ?
C10 C8 C7 C6 179.36(15) . . . . ?
C11 S1 C3 C2 103.23(13) . . . . ?
C11 S1 C3 C4 -77.23(14) . . . . ?
C11 C12 C13 C14 -0.4(3) . . . . ?
C12 C11 C16 C15 0.5(3) . . . . ?
C12 C13 C14 C15 1.0(3) . . . . ?
C12 C13 C14 C17 -179.2(2) . . . . ?
C13 C14 C15 C16 -1.0(3) . . . . ?
C14 C15 C16 C11 0.2(3) . . . . ?
C16 C11 C12 C13 -0.4(3) . . . . ?
C17 C14 C15 C16 179.3(2) . . . . ?
C2 C3 C4 C9 -177.16(14) . . . . ?
C2 C3 C4 C5 1.6(2) . . . . ?
C3 S1 C11 C12 103.85(14) . . . . ?
C3 S1 C11 C16 -77.26(14) . . . . ?
C3 C4 C5 N1 0.19(19) . . . . ?
C3 C4 C5 C6 -179.36(13) . . . . ?
C4 C5 C6 C7 0.3(2) . . . . ?
C5 N1 C1 C2 2.1(2) . . . . ?
C5 C6 C7 C8 0.2(2) . . . . ?
C7 C8 C9 C4 0.1(2) . . . . ?

loop_
_smtbx_masks_void_nr
_smtbx_masks_void_average_x
_smtbx_masks_void_average_y
_smtbx_masks_void_average_z
_smtbx_masks_void_volume
_smtbx_masks_void_count_electrons
_smtbx_masks_void_content
1 0.000 0.416 0.750 30.8 8.4 ?
2 0.000 0.500 0.000 7.2 0.0 ?
3 0.000 0.500 0.500 7.2 0.0 ?
4 0.000 0.584 0.250 30.8 8.4 ?
5 0.500 0.084 0.250 30.8 8.4 ?
6 0.500 0.916 0.750 30.8 8.4 ?
7 0.500 0.000 0.500 7.2 0.0 ?
8 0.500 0.000 1.000 7.2 0.0 ?
